data_7021925
loop_
_publ_author_name
'Kaiser, Manuel'
'Leitner, Sebastian P.'
'Hirtenlehner, Christa'
'List, Manuela'
'Gerisch, Alexander'
'Monkowius, Uwe'

_publ_section_title
;
 Azobenzene-functionalized N-heterocyclic carbenes as photochromic ligands
 in silver(i) and gold(i) complexes.
;
_journal_issue 41
_journal_name_full 'Dalton transactions (Cambridge, England : 2003)'
_journal_page_first 14749
_journal_page_last 14756
_journal_paper_doi 10.1039/c3dt51565f
_journal_volume 42
_journal_year 2013
_chemical_formula_moiety 'C22 H19 N4, F6 P'
_chemical_formula_sum 'C22 H19 F6 N4 P'
_chemical_formula_weight 484.38
_space_group_crystal_system monoclinic
_space_group_IT_number 15
_space_group_name_Hall '-C 2yc'
_space_group_name_H-M_alt 'C 1 2/c 1'
_symmetry_space_group_name_Hall '-C 2yc'
_symmetry_space_group_name_H-M 'C 1 2/c 1'
_atom_sites_solution_hydrogens geom
_atom_sites_solution_primary direct
_atom_sites_solution_secondary difmap
_cell_angle_alpha 90
_cell_angle_beta 105.212(7)
_cell_angle_gamma 90
_cell_formula_units_Z 8
_cell_length_a 25.965(5)
_cell_length_b 12.038(2)
_cell_length_c 14.377(3)
_cell_measurement_reflns_used 5529
_cell_measurement_temperature 205.(2)
_cell_measurement_theta_max 19.07
_cell_measurement_theta_min 2.24
_cell_volume 4336.3(14)
_computing_cell_refinement 'SAINT V8.27B (Bruker AXS Inc., 2012)'
_computing_data_collection 'APEX2 Version 2009.9 (Bruker)'
_computing_data_reduction 'SAINT V8.27B (Bruker AXS Inc., 2012)'
_computing_molecular_graphics 'ORTEP-3 for Windows version 2.02 (Farrugia, 1997)'
_computing_publication_material 'SHELXL-97 and publCIF'
_computing_structure_refinement 'SHELXL-97 (Sheldrick, 2008)'
_computing_structure_solution 'SHELXS-97 (Sheldrick, 2008)'
_diffrn_ambient_temperature 205.(2)
_diffrn_measured_fraction_theta_full 0.989
_diffrn_measured_fraction_theta_max 0.989
_diffrn_measurement_device_type 'SMART X2S'
_diffrn_measurement_method omega-scan
_diffrn_radiation_monochromator 'doubly curved silicon crystal'
_diffrn_radiation_source 'sealed MicroFocus tube'
_diffrn_radiation_type 'Mo K\a'
_diffrn_radiation_wavelength 0.71073
_diffrn_reflns_av_R_equivalents 0.1037
_diffrn_reflns_av_sigmaI/netI 0.0580
_diffrn_reflns_limit_h_max 23
_diffrn_reflns_limit_h_min -23
_diffrn_reflns_limit_k_max 11
_diffrn_reflns_limit_k_min -11
_diffrn_reflns_limit_l_max 13
_diffrn_reflns_limit_l_min -13
_diffrn_reflns_number 22246
_diffrn_reflns_theta_full 19.18
_diffrn_reflns_theta_max 19.18
_diffrn_reflns_theta_min 2.51
_exptl_absorpt_coefficient_mu 0.196
_exptl_absorpt_correction_T_max 0.97
_exptl_absorpt_correction_T_min 0.93
_exptl_absorpt_correction_type multi-scan
_exptl_absorpt_process_details 'SADABS V2008/1 (Bruker AXS)'
_exptl_crystal_colour orange
_exptl_crystal_density_diffrn 1.484
_exptl_crystal_density_method 'not measured'
_exptl_crystal_description prism
_exptl_crystal_F_000 1984
_exptl_crystal_size_max 0.370
_exptl_crystal_size_mid 0.280
_exptl_crystal_size_min 0.160
_refine_diff_density_max 0.467
_refine_diff_density_min -0.340
_refine_ls_extinction_method none
_refine_ls_goodness_of_fit_ref 1.079
_refine_ls_hydrogen_treatment constr
_refine_ls_matrix_type full
_refine_ls_number_parameters 298
_refine_ls_number_reflns 1781
_refine_ls_number_restraints 0
_refine_ls_restrained_S_all 1.079
_refine_ls_R_factor_all 0.0620
_refine_ls_R_factor_gt 0.0534
_refine_ls_shift/su_max 0.000
_refine_ls_shift/su_mean 0.000
_refine_ls_structure_factor_coef Fsqd
_refine_ls_weighting_details 'calc w=1/[\s^2^(Fo^2^)+(0.0545P)^2^+15.1905P] where P=(Fo^2^+2Fc^2^)/3'
_refine_ls_weighting_scheme calc
_refine_ls_wR_factor_gt 0.1380
_refine_ls_wR_factor_ref 0.1442
_reflns_number_gt 1519
_reflns_number_total 1781
_reflns_threshold_expression >2sigma(I)
_cod_data_source_file c3dt51565f.txt
_cod_data_source_block I
_cod_original_cell_volume 4336.3(15)
_cod_database_code 7021925

loop_
_space_group_symop_operation_xyz
'x, y, z'
'-x, y, -z+1/2'
'x+1/2, y+1/2, z'
'-x+1/2, y+1/2, -z+1/2'
'-x, -y, -z'
'x, -y, z-1/2'
'-x+1/2, -y+1/2, -z'
'x+1/2, -y+1/2, z-1/2'

loop_
_atom_site_type_symbol
_atom_site_label
_atom_site_fract_x
_atom_site_fract_y
_atom_site_fract_z
_atom_site_U_iso_or_equiv
_atom_site_adp_type
_atom_site_calc_flag
_atom_site_refinement_flags
_atom_site_occupancy
_atom_site_disorder_assembly
_atom_site_disorder_group
P P1 0.68100(5) 0.55081(12) 0.00469(10) 0.0475(5) Uani d . 1 A 4
F F5 0.68700(12) 0.5420(3) 0.1168(2) 0.0838(12) Uani d . 1 A 4
F F6 0.67505(14) 0.5567(3) -0.1073(2) 0.0931(13) Uani d . 1 A 4
N N3 0.97199(17) 0.6798(4) 0.8551(3) 0.0387(11) Uani d . 1 B 4
N N2 0.87331(15) 0.7780(3) 0.7772(3) 0.0339(11) Uani d . 1 B 4
C C1 0.8558(2) 0.7028(4) 0.8282(4) 0.0394(13) Uani d . 1 B 4
H H1 0.8727 0.683 0.8922 0.047 Uiso calc R 1 B 4
N N1 0.81084(16) 0.6595(3) 0.7753(3) 0.0384(11) Uani d . 1 B 4
C C13 1.0420(3) 0.3015(5) 0.8984(4) 0.0642(17) Uani d . 1 B 4
H H13 1.0485 0.2248 0.9066 0.077 Uiso calc R 1 B 4
C C12 1.0831(2) 0.3723(5) 0.8954(4) 0.0596(16) Uani d . 1 B 4
H H14 1.1175 0.3444 0.9007 0.072 Uiso calc R 1 B 4
C C11 1.0732(2) 0.4849(5) 0.8846(4) 0.0508(15) Uani d . 1 B 4
H H15 1.1011 0.5337 0.8826 0.061 Uiso calc R 1 B 4
C C10 1.0231(2) 0.5258(5) 0.8766(3) 0.0394(13) Uani d . 1 B 4
N N4 1.01857(17) 0.6434(4) 0.8696(3) 0.0411(11) Uani d . 1 B 4
C C5 0.9693(2) 0.7975(4) 0.8511(3) 0.0383(13) Uani d . 1 B 4
C C4 0.9202(2) 0.8455(4) 0.8122(4) 0.0390(13) Uani d . 1 B 4
C C16 0.77754(19) 0.5753(4) 0.8075(4) 0.0505(15) Uani d . 1 B 4
H H16A 0.7433 0.5686 0.7588 0.061 Uiso calc R 1 B 4
H H16B 0.7702 0.6004 0.8676 0.061 Uiso calc R 1 B 4
C C17 0.80392(17) 0.4630(4) 0.8236(4) 0.0379(13) Uani d . 1 B 4
C C22 0.8217(2) 0.4214(5) 0.9145(4) 0.0530(15) Uani d . 1 B 4
H H22 0.8189 0.4647 0.9673 0.064 Uiso calc R 1 B 4
C C21 0.8439(2) 0.3164(6) 0.9300(5) 0.0664(17) Uani d . 1 B 4
H H21 0.8562 0.289 0.9932 0.08 Uiso calc R 1 B 4
C C20 0.8480(2) 0.2530(5) 0.8542(6) 0.0623(18) Uani d . 1 B 4
H H20 0.8628 0.1814 0.8648 0.075 Uiso calc R 1 B 4
C C14 0.9917(2) 0.3421(5) 0.8896(4) 0.0654(17) Uani d . 1 B 4
H H12 0.9637 0.2931 0.8907 0.078 Uiso calc R 1 B 4
C C15 0.9819(2) 0.4541(5) 0.8791(4) 0.0515(15) Uani d . 1 B 4
H H11 0.9474 0.4817 0.8736 0.062 Uiso calc R 1 B 4
C C6 1.0131(2) 0.8665(5) 0.8857(4) 0.0520(15) Uani d . 1 B 4
H H6 1.0468 0.8357 0.9145 0.062 Uiso calc R 1 B 4
C C7 1.0070(2) 0.9793(6) 0.8777(5) 0.0689(18) Uani d . 1 B 4
H H7 1.0367 1.0256 0.9017 0.083 Uiso calc R 1 B 4
C C8 0.9582(3) 1.0260(5) 0.8351(5) 0.0686(18) Uani d . 1 B 4
H H8 0.9549 1.1035 0.8285 0.082 Uiso calc R 1 B 4
C C9 0.9142(2) 0.9589(5) 0.8024(4) 0.0524(15) Uani d . 1 B 4
H H9 0.8806 0.9901 0.7737 0.063 Uiso calc R 1 B 4
C C19 0.8304(2) 0.2934(6) 0.7626(5) 0.0616(17) Uani d . 1 B 4
H H19 0.8333 0.2498 0.71 0.074 Uiso calc R 1 B 4
C C18 0.8084(2) 0.3986(5) 0.7471(4) 0.0542(16) Uani d . 1 B 4
H H18 0.7964 0.4263 0.6839 0.065 Uiso calc R 1 B 4
C C3 0.7990(2) 0.7106(5) 0.6879(4) 0.0521(15) Uani d . 1 B 4
H H2 0.769 0.6967 0.6362 0.062 Uiso calc R 1 B 4
C C2 0.8376(2) 0.7841(5) 0.6887(4) 0.0489(15) Uani d . 1 B 4
H H3 0.8398 0.8312 0.6378 0.059 Uiso calc R 1 B 4
F F1 0.7259(2) 0.6353(5) 0.0214(3) 0.179(3) Uani d . 1 A 4
F F2 0.63596(19) 0.6370(4) -0.0044(3) 0.1414(19) Uani d . 1 A 4
F F3 0.63623(13) 0.4578(3) -0.0156(3) 0.0894(12) Uani d . 1 A 4
F F4 0.72241(17) 0.4555(4) 0.0146(3) 0.1359(18) Uani d . 1 A 4

loop_
_atom_site_aniso_label
_atom_site_aniso_U_11
_atom_site_aniso_U_22
_atom_site_aniso_U_33
_atom_site_aniso_U_12
_atom_site_aniso_U_13
_atom_site_aniso_U_23
P1 0.0392(9) 0.0506(11) 0.0485(11) -0.0002(8) 0.0041(7) 0.0070(7)
F5 0.069(2) 0.131(3) 0.048(2) -0.001(2) 0.0102(17) 0.006(2)
F6 0.098(3) 0.131(3) 0.046(2) -0.035(2) 0.0106(19) 0.011(2)
N3 0.032(3) 0.042(3) 0.038(3) 0.003(2) 0.002(2) -0.003(2)
N2 0.031(3) 0.028(3) 0.044(3) -0.003(2) 0.012(3) 0.004(2)
C1 0.028(3) 0.043(3) 0.042(3) 0.006(3) 0.000(3) -0.002(3)
N1 0.026(3) 0.034(3) 0.050(3) 0.002(2) 0.001(2) 0.002(2)
C13 0.067(5) 0.042(4) 0.074(5) 0.012(4) 0.001(3) -0.003(3)
C12 0.053(4) 0.059(5) 0.063(4) 0.016(4) 0.008(3) -0.002(3)
C11 0.041(4) 0.054(5) 0.053(4) 0.004(3) 0.005(3) -0.006(3)
C10 0.035(4) 0.046(4) 0.031(3) 0.006(3) -0.003(2) -0.002(3)
N4 0.035(3) 0.045(3) 0.040(3) 0.005(2) 0.002(2) -0.002(2)
C5 0.036(4) 0.036(4) 0.043(3) -0.001(3) 0.010(3) -0.007(3)
C4 0.036(4) 0.033(4) 0.050(3) -0.007(3) 0.016(3) -0.007(3)
C16 0.029(3) 0.040(4) 0.082(4) -0.003(3) 0.012(3) 0.007(3)
C17 0.020(3) 0.042(4) 0.049(4) -0.006(2) 0.005(3) -0.001(3)
C22 0.054(4) 0.053(4) 0.051(5) 0.001(3) 0.011(3) -0.005(3)
C21 0.068(4) 0.064(5) 0.066(5) 0.013(4) 0.016(3) 0.020(4)
C20 0.050(4) 0.042(4) 0.102(6) 0.006(3) 0.033(4) 0.014(5)
C14 0.060(5) 0.044(5) 0.085(5) -0.001(3) 0.007(3) 0.001(3)
C15 0.036(4) 0.050(5) 0.062(4) 0.001(3) 0.002(3) -0.002(3)
C6 0.035(4) 0.048(4) 0.069(4) -0.005(3) 0.007(3) -0.011(3)
C7 0.045(4) 0.054(5) 0.105(5) -0.015(3) 0.014(4) -0.020(4)
C8 0.051(4) 0.037(4) 0.116(6) -0.007(4) 0.018(4) -0.009(4)
C9 0.038(4) 0.038(4) 0.082(4) 0.000(3) 0.017(3) -0.006(3)
C19 0.067(4) 0.054(5) 0.073(5) -0.012(4) 0.034(4) -0.013(4)
C18 0.052(4) 0.053(4) 0.057(4) -0.007(3) 0.013(3) 0.004(4)
C3 0.036(4) 0.058(4) 0.051(4) -0.003(3) -0.009(3) 0.010(3)
C2 0.044(4) 0.055(4) 0.039(4) -0.001(3) -0.004(3) 0.013(3)
F1 0.202(5) 0.225(6) 0.084(3) -0.175(5) -0.013(3) 0.020(3)
F2 0.171(4) 0.117(4) 0.113(4) 0.095(3) -0.004(3) -0.007(3)
F3 0.081(2) 0.099(3) 0.082(3) -0.038(2) 0.0099(19) 0.006(2)
F4 0.106(3) 0.181(5) 0.125(4) 0.088(3) 0.038(3) 0.026(3)

loop_
_atom_type_symbol
_atom_type_description
_atom_type_scat_dispersion_real
_atom_type_scat_dispersion_imag
_atom_type_scat_source
C C 0.0033 0.0016 'International Tables Vol C Tables 4.2.6.8 and 6.1.1.4'
H H 0.0000 0.0000 'International Tables Vol C Tables 4.2.6.8 and 6.1.1.4'
N N 0.0061 0.0033 'International Tables Vol C Tables 4.2.6.8 and 6.1.1.4'
F F 0.0171 0.0103 'International Tables Vol C Tables 4.2.6.8 and 6.1.1.4'
P P 0.1023 0.0942 'International Tables Vol C Tables 4.2.6.8 and 6.1.1.4'

loop_
_geom_angle_atom_site_label_1
_geom_angle_atom_site_label_2
_geom_angle_atom_site_label_3
_geom_angle
F1 P1 F2 95.5(4)
F1 P1 F4 89.8(3)
F2 P1 F4 174.6(3)
F1 P1 F6 89.8(2)
F2 P1 F6 90.8(2)
F4 P1 F6 90.4(2)
F1 P1 F5 91.0(2)
F2 P1 F5 90.1(2)
F4 P1 F5 88.6(2)
F6 P1 F5 178.8(2)
F1 P1 F3 176.5(3)
F2 P1 F3 87.5(3)
F4 P1 F3 87.2(3)
F6 P1 F3 88.49(19)
F5 P1 F3 90.66(19)
N4 N3 C5 113.0(4)
C1 N2 C2 107.8(4)
C1 N2 C4 125.2(4)
C2 N2 C4 126.9(5)
N2 C1 N1 109.4(4)
N2 C1 H1 125.3
N1 C1 H1 125.3
C1 N1 C3 107.7(4)
C1 N1 C16 126.1(5)
C3 N1 C16 126.1(5)
C14 C13 C12 120.2(5)
C14 C13 H13 119.9
C12 C13 H13 119.9
C13 C12 C11 119.3(5)
C13 C12 H14 120.3
C11 C12 H14 120.3
C10 C11 C12 120.5(5)
C10 C11 H15 119.7
C12 C11 H15 119.7
C11 C10 C15 119.8(5)
C11 C10 N4 115.1(5)
C15 C10 N4 125.1(5)
N3 N4 C10 114.7(4)
C4 C5 C6 118.5(5)
C4 C5 N3 117.7(5)
C6 C5 N3 123.7(5)
C9 C4 C5 121.7(5)
C9 C4 N2 117.4(5)
C5 C4 N2 120.9(5)
N1 C16 C17 112.5(4)
N1 C16 H16A 109.1
C17 C16 H16A 109.1
N1 C16 H16B 109.1
C17 C16 H16B 109.1
H16A C16 H16B 107.8
C22 C17 C18 118.8(5)
C22 C17 C16 120.2(5)
C18 C17 C16 120.9(5)
C17 C22 C21 120.9(5)
C17 C22 H22 119.6
C21 C22 H22 119.6
C20 C21 C22 120.1(6)
C20 C21 H21 119.9
C22 C21 H21 119.9
C21 C20 C19 119.8(6)
C21 C20 H20 120.1
C19 C20 H20 120.1
C13 C14 C15 120.4(6)
C13 C14 H12 119.8
C15 C14 H12 119.8
C14 C15 C10 119.6(5)
C14 C15 H11 120.2
C10 C15 H11 120.2
C7 C6 C5 119.9(5)
C7 C6 H6 120.1
C5 C6 H6 120.1
C6 C7 C8 121.0(5)
C6 C7 H7 119.5
C8 C7 H7 119.5
C7 C8 C9 119.9(5)
C7 C8 H8 120.1
C9 C8 H8 120.1
C4 C9 C8 119.0(5)
C4 C9 H9 120.5
C8 C9 H9 120.5
C20 C19 C18 120.1(6)
C20 C19 H19 119.9
C18 C19 H19 119.9
C17 C18 C19 120.3(5)
C17 C18 H18 119.8
C19 C18 H18 119.8
C2 C3 N1 107.8(4)
C2 C3 H2 126.1
N1 C3 H2 126.1
C3 C2 N2 107.3(4)
C3 C2 H3 126.3
N2 C2 H3 126.3

loop_
_geom_bond_atom_site_label_1
_geom_bond_atom_site_label_2
_geom_bond_distance
P1 F1 1.518(4)
P1 F2 1.543(4)
P1 F4 1.553(4)
P1 F6 1.578(3)
P1 F5 1.582(3)
P1 F3 1.585(3)
N3 N4 1.251(5)
N3 C5 1.419(6)
N2 C1 1.319(6)
N2 C2 1.365(6)
N2 C4 1.440(6)
C1 N1 1.321(6)
C1 H1 0.94
N1 C3 1.360(6)
N1 C16 1.483(6)
C13 C14 1.367(7)
C13 C12 1.376(8)
C13 H13 0.94
C12 C11 1.380(7)
C12 H14 0.94
C11 C10 1.368(7)
C11 H15 0.94
C10 C15 1.381(7)
C10 N4 1.422(6)
C5 C4 1.378(6)
C5 C6 1.389(7)
C4 C9 1.378(7)
C16 C17 1.506(7)
C16 H16A 0.98
C16 H16B 0.98
C17 C22 1.362(7)
C17 C18 1.374(7)
C22 C21 1.383(8)
C22 H22 0.94
C21 C20 1.358(8)
C21 H21 0.94
C20 C19 1.365(8)
C20 H20 0.94
C14 C15 1.373(7)
C14 H12 0.94
C15 H11 0.94
C6 C7 1.368(8)
C6 H6 0.94
C7 C8 1.376(8)
C7 H7 0.94
C8 C9 1.378(7)
C8 H8 0.94
C9 H9 0.94
C19 C18 1.384(8)
C19 H19 0.94
C18 H18 0.94
C3 C2 1.334(7)
C3 H2 0.94
C2 H3 0.94
